data_4036410
loop_
_publ_author_name
'Sharpe, Robert J.'
'Johnson, Jeffrey S.'

_publ_section_title
;
 Asymmetric Total Synthesis of the Indole Diterpene Alkaloid Paspaline.
;
_journal_issue 19
_journal_name_full 'The Journal of organic chemistry'
_journal_page_first 9740
_journal_page_last 9766
_journal_paper_doi 10.1021/acs.joc.5b01844
_journal_volume 80
_journal_year 2015
_chemical_absolute_configuration ad
_chemical_formula_moiety 'C22 H36 O3'
_chemical_formula_sum 'C22 H36 O3'
_chemical_formula_weight 348.51
_space_group_crystal_system orthorhombic
_space_group_IT_number 19
_space_group_name_Hall 'P 2ac 2ab'
_space_group_name_H-M_alt 'P 21 21 21'
_atom_sites_solution_hydrogens difmap
_atom_sites_solution_primary iterative
_audit_creation_date 2015-01-14
_audit_creation_method
;
Olex2 1.2
(compiled 2015.01.12 svn.r3133 for OlexSys, GUI svn.r4987)
;
_cell_angle_alpha 90
_cell_angle_beta 90
_cell_angle_gamma 90
_cell_formula_units_Z 4
_cell_length_a 8.1042(4)
_cell_length_b 11.0238(5)
_cell_length_c 21.4504(10)
_cell_measurement_reflns_used 9920
_cell_measurement_temperature 100
_cell_measurement_theta_max 70.12
_cell_measurement_theta_min 4.01
_cell_volume 1916.36(16)
_computing_cell_refinement 'SAINT v8.34A (Bruker, 2013)'
_computing_data_reduction 'SAINT v8.34A (Bruker, 2013)'
_computing_molecular_graphics 'Olex2 (Dolomanov et al., 2009)'
_computing_publication_material 'Olex2 (Dolomanov et al., 2009)'
_computing_structure_refinement 'XL (Sheldrick, 2008)'
_computing_structure_solution 'olex2.solve (Bourhis et al., 2015)'
_diffrn_ambient_temperature 100
_diffrn_measured_fraction_theta_full 1.000
_diffrn_measured_fraction_theta_max 1.000
_diffrn_measurement_device_type 'Bruker APEX-II CCD'
_diffrn_measurement_method '\f and \w scans'
_diffrn_radiation_type CuK\a
_diffrn_radiation_wavelength 1.54178
_diffrn_reflns_av_R_equivalents 0.0395
_diffrn_reflns_av_unetI/netI 0.0235
_diffrn_reflns_Laue_measured_fraction_full 1.000
_diffrn_reflns_Laue_measured_fraction_max 1.000
_diffrn_reflns_limit_h_max 9
_diffrn_reflns_limit_h_min -9
_diffrn_reflns_limit_k_max 13
_diffrn_reflns_limit_k_min -12
_diffrn_reflns_limit_l_max 26
_diffrn_reflns_limit_l_min -25
_diffrn_reflns_number 21504
_diffrn_reflns_point_group_measured_fraction_full 0.999
_diffrn_reflns_point_group_measured_fraction_max 0.998
_diffrn_reflns_theta_full 67.679
_diffrn_reflns_theta_max 70.113
_diffrn_reflns_theta_min 4.122
_diffrn_standards_number 0
_exptl_absorpt_coefficient_mu 0.608
_exptl_absorpt_correction_T_max 1.0000
_exptl_absorpt_correction_T_min 0.8313
_exptl_absorpt_correction_type numerical
_exptl_absorpt_process_details
;
SADABS-2014/5 (Bruker,2014/5) was used for absorption correction.
wR2(int) was 0.0828 before and 0.0547 after correction.
The Ratio of minimum to maximum transmission is 0.8313.
The \l/2 correction factor is 0.00150.
;
_exptl_crystal_colour 'clear colourless'
_exptl_crystal_colour_lustre clear
_exptl_crystal_colour_primary colourless
_exptl_crystal_density_diffrn 1.208
_exptl_crystal_description plate
_exptl_crystal_F_000 768
_exptl_crystal_size_max 0.334
_exptl_crystal_size_mid 0.184
_exptl_crystal_size_min 0.038
_refine_diff_density_max 0.252
_refine_diff_density_min -0.143
_refine_diff_density_rms 0.035
_refine_ls_abs_structure_details
;
 Flack x determined using 1406 quotients [(I+)-(I-)]/[(I+)+(I-)]
 (Parsons, Flack and Wagner, Acta Cryst. B69 (2013) 249-259).
;
_refine_ls_abs_structure_Flack -0.01(8)
_refine_ls_extinction_method none
_refine_ls_goodness_of_fit_ref 1.052
_refine_ls_hydrogen_treatment refall
_refine_ls_matrix_type full
_refine_ls_number_parameters 370
_refine_ls_number_reflns 3633
_refine_ls_number_restraints 0
_refine_ls_restrained_S_all 1.052
_refine_ls_R_factor_all 0.0351
_refine_ls_R_factor_gt 0.0326
_refine_ls_shift/su_max 0.000
_refine_ls_shift/su_mean 0.000
_refine_ls_structure_factor_coef Fsqd
_refine_ls_weighting_details 'w=1/[\s^2^(Fo^2^)+(0.0594P)^2^+0.1310P] where P=(Fo^2^+2Fc^2^)/3'
_refine_ls_weighting_scheme calc
_refine_ls_wR_factor_gt 0.0842
_refine_ls_wR_factor_ref 0.0864
_reflns_Friedel_coverage 0.732
_reflns_Friedel_fraction_full 0.999
_reflns_Friedel_fraction_max 0.995
_reflns_number_gt 3445
_reflns_number_total 3633
_reflns_threshold_expression 'I > 2\s(I)'
_cod_data_source_file jo5b01844_si_003.cif
_cod_data_source_block x1501005
_cod_database_code 4036410
_shelx_space_group_comment
;
The symmetry employed for this shelxl refinement is uniquely defined
by the following loop, which should always be used as a source of
symmetry information in preference to the above space-group names.
They are only intended as comments.
;
_shelx_estimated_absorpt_t_max 0.977
_shelx_estimated_absorpt_t_min 0.823
_olex2_refinement_description
;
;
_shelx_shelxl_version_number 2014/7
_olex2_date_sample_data_collection 2015-01-13
_olex2_date_sample_submission 2015-01-13
_olex2_submission_original_sample_id 'RJS 0742'
_olex2_submission_special_instructions 'No special instructions were received'

loop_
_space_group_symop_operation_xyz
'x, y, z'
'-x+1/2, -y, z+1/2'
'x+1/2, -y+1/2, -z'
'-x, y+1/2, -z+1/2'

loop_
_atom_site_label
_atom_site_type_symbol
_atom_site_fract_x
_atom_site_fract_y
_atom_site_fract_z
_atom_site_U_iso_or_equiv
_atom_site_adp_type
_atom_site_occupancy
_atom_site_site_symmetry_order
_atom_site_calc_flag
O1 O 0.36454(18) 0.64870(13) 0.44739(7) 0.0272(3) Uani 1 1 d
O2 O 0.78420(16) 0.47941(13) 0.71407(6) 0.0224(3) Uani 1 1 d
O3 O 0.8447(2) 0.42376(14) 0.87729(6) 0.0290(3) Uani 1 1 d
H3 H 0.927(4) 0.401(3) 0.8976(16) 0.055(9) Uiso 1 1 d
C1 C 0.2593(2) 0.58526(17) 0.47078(9) 0.0212(4) Uani 1 1 d
C2 C 0.0997(3) 0.5487(2) 0.43828(10) 0.0260(4) Uani 1 1 d
H2A H 0.043(3) 0.617(3) 0.4222(11) 0.031(7) Uiso 1 1 d
H2B H 0.133(3) 0.500(3) 0.4029(13) 0.036(7) Uiso 1 1 d
C3 C 0.0026(3) 0.4734(2) 0.48538(9) 0.0272(4) Uani 1 1 d
H3A H -0.059(3) 0.407(2) 0.4659(11) 0.026(6) Uiso 1 1 d
H3B H -0.075(3) 0.524(2) 0.5090(12) 0.028(6) Uiso 1 1 d
C4 C 0.1364(3) 0.42643(19) 0.52889(9) 0.0235(4) Uani 1 1 d
H4 H 0.196(4) 0.363(3) 0.5020(13) 0.040(7) Uiso 1 1 d
C5 C 0.0939(2) 0.3667(2) 0.59067(10) 0.0252(4) Uani 1 1 d
H5A H 0.022(3) 0.300(3) 0.5828(13) 0.036(7) Uiso 1 1 d
H5B H 0.036(3) 0.423(2) 0.6175(11) 0.019(5) Uiso 1 1 d
C6 C 0.2539(2) 0.32421(17) 0.62200(9) 0.0218(4) Uani 1 1 d
H6A H 0.303(3) 0.255(2) 0.5980(11) 0.020(6) Uiso 1 1 d
H6B H 0.231(3) 0.292(2) 0.6633(12) 0.025(6) Uiso 1 1 d
C7 C 0.3815(2) 0.42652(17) 0.62888(8) 0.0186(4) Uani 1 1 d
H7 H 0.324(3) 0.489(2) 0.6541(10) 0.017(5) Uiso 1 1 d
C8 C 0.5315(2) 0.39046(17) 0.67010(8) 0.0192(4) Uani 1 1 d
C9 C 0.4739(3) 0.3622(2) 0.73748(9) 0.0239(4) Uani 1 1 d
H9A H 0.406(3) 0.288(2) 0.7378(11) 0.026(6) Uiso 1 1 d
H9B H 0.402(3) 0.425(2) 0.7531(11) 0.024(6) Uiso 1 1 d
C10 C 0.6207(3) 0.3480(2) 0.78192(9) 0.0254(4) Uani 1 1 d
H10A H 0.578(3) 0.344(2) 0.8239(11) 0.022(6) Uiso 1 1 d
H10B H 0.676(3) 0.274(2) 0.7712(11) 0.025(6) Uiso 1 1 d
C11 C 0.7394(3) 0.45538(18) 0.77750(9) 0.0222(4) Uani 1 1 d
H11 H 0.683(3) 0.526(2) 0.7925(11) 0.023(6) Uiso 1 1 d
C12 C 0.6421(2) 0.50362(17) 0.67658(8) 0.0203(4) Uani 1 1 d
H12 H 0.575(3) 0.566(2) 0.6970(10) 0.014(5) Uiso 1 1 d
C13 C 0.6979(2) 0.55462(19) 0.61469(9) 0.0233(4) Uani 1 1 d
H13A H 0.763(3) 0.496(2) 0.5923(11) 0.023(6) Uiso 1 1 d
H13B H 0.766(3) 0.624(2) 0.6225(11) 0.025(6) Uiso 1 1 d
C14 C 0.5473(2) 0.59322(18) 0.57627(9) 0.0215(4) Uani 1 1 d
H14A H 0.490(3) 0.657(2) 0.5997(10) 0.013(5) Uiso 1 1 d
H14B H 0.583(3) 0.629(2) 0.5359(11) 0.019(5) Uiso 1 1 d
C15 C 0.4250(2) 0.48825(17) 0.56466(8) 0.0185(4) Uani 1 1 d
C16 C 0.2571(2) 0.53387(17) 0.53704(8) 0.0202(4) Uani 1 1 d
C17 C 0.6286(3) 0.28027(19) 0.64568(9) 0.0249(4) Uani 1 1 d
H17A H 0.666(4) 0.292(3) 0.6023(15) 0.043(8) Uiso 1 1 d
H17B H 0.561(4) 0.206(3) 0.6459(13) 0.044(8) Uiso 1 1 d
H17C H 0.725(4) 0.265(3) 0.6718(13) 0.037(7) Uiso 1 1 d
C18 C 0.9005(2) 0.43920(17) 0.81426(9) 0.0220(4) Uani 1 1 d
C19 C 1.0069(3) 0.5527(2) 0.80945(11) 0.0303(5) Uani 1 1 d
H19A H 1.107(4) 0.540(3) 0.8337(12) 0.032(7) Uiso 1 1 d
H19B H 1.045(4) 0.566(3) 0.7667(14) 0.040(7) Uiso 1 1 d
H19C H 0.943(4) 0.618(3) 0.8251(13) 0.041(8) Uiso 1 1 d
C20 C 0.9994(3) 0.32927(19) 0.79272(9) 0.0254(4) Uani 1 1 d
H20A H 1.098(4) 0.326(2) 0.8151(12) 0.029(7) Uiso 1 1 d
H20B H 1.021(3) 0.332(2) 0.7494(13) 0.029(6) Uiso 1 1 d
H20C H 0.941(3) 0.253(2) 0.8012(12) 0.029(6) Uiso 1 1 d
C21 C 0.5048(3) 0.40059(19) 0.51678(9) 0.0231(4) Uani 1 1 d
H21A H 0.482(4) 0.431(3) 0.4734(13) 0.037(7) Uiso 1 1 d
H21B H 0.625(4) 0.397(2) 0.5241(12) 0.033(7) Uiso 1 1 d
H21C H 0.460(3) 0.323(3) 0.5191(11) 0.026(6) Uiso 1 1 d
C22 C 0.1777(3) 0.6384(2) 0.57425(9) 0.0255(4) Uani 1 1 d
H22A H 0.071(4) 0.668(3) 0.5553(14) 0.046(8) Uiso 1 1 d
H22B H 0.161(3) 0.615(3) 0.6171(14) 0.039(7) Uiso 1 1 d
H22C H 0.243(3) 0.707(2) 0.5730(11) 0.021(6) Uiso 1 1 d

loop_
_atom_site_aniso_label
_atom_site_aniso_U_11
_atom_site_aniso_U_22
_atom_site_aniso_U_33
_atom_site_aniso_U_23
_atom_site_aniso_U_13
_atom_site_aniso_U_12
O1 0.0269(7) 0.0277(8) 0.0269(7) 0.0072(6) 0.0025(6) -0.0016(6)
O2 0.0217(7) 0.0254(7) 0.0201(6) 0.0037(5) -0.0012(5) -0.0013(5)
O3 0.0332(8) 0.0351(8) 0.0187(6) -0.0017(6) -0.0019(6) 0.0045(7)
C1 0.0238(9) 0.0188(9) 0.0212(8) -0.0008(7) 0.0010(7) 0.0058(8)
C2 0.0281(10) 0.0282(11) 0.0216(9) 0.0011(8) -0.0019(8) -0.0017(8)
C3 0.0263(10) 0.0313(11) 0.0240(9) 0.0006(9) -0.0009(8) -0.0050(9)
C4 0.0211(9) 0.0252(10) 0.0242(9) 0.0018(8) -0.0020(8) -0.0041(8)
C5 0.0211(9) 0.0272(10) 0.0273(10) 0.0023(8) -0.0010(8) -0.0051(8)
C6 0.0224(10) 0.0209(9) 0.0221(9) 0.0027(7) 0.0011(8) -0.0032(8)
C7 0.0185(9) 0.0185(9) 0.0189(8) 0.0003(7) 0.0031(7) 0.0001(7)
C8 0.0199(9) 0.0200(10) 0.0177(8) 0.0017(7) 0.0006(7) -0.0003(7)
C9 0.0233(10) 0.0272(11) 0.0212(9) 0.0036(8) 0.0017(8) -0.0033(8)
C10 0.0276(10) 0.0287(11) 0.0200(9) 0.0048(8) 0.0014(8) -0.0017(9)
C11 0.0253(9) 0.0218(9) 0.0194(9) 0.0005(7) 0.0008(8) 0.0019(8)
C12 0.0194(8) 0.0200(10) 0.0213(8) 0.0015(7) -0.0006(7) -0.0007(7)
C13 0.0199(9) 0.0245(10) 0.0256(9) 0.0059(8) -0.0007(8) -0.0041(8)
C14 0.0221(9) 0.0198(9) 0.0225(9) 0.0047(7) 0.0011(7) -0.0028(8)
C15 0.0187(8) 0.0174(9) 0.0196(8) 0.0013(7) 0.0007(7) 0.0007(7)
C16 0.0217(9) 0.0188(9) 0.0201(8) -0.0004(7) 0.0015(7) 0.0001(8)
C17 0.0261(10) 0.0222(10) 0.0265(10) 0.0017(8) 0.0002(8) 0.0037(8)
C18 0.0265(10) 0.0199(9) 0.0195(8) -0.0008(7) -0.0020(7) 0.0015(8)
C19 0.0312(11) 0.0239(11) 0.0359(12) 0.0022(9) -0.0090(10) -0.0013(9)
C20 0.0265(10) 0.0255(11) 0.0242(10) 0.0005(8) -0.0022(9) 0.0036(8)
C21 0.0247(10) 0.0225(10) 0.0221(9) 0.0015(8) 0.0049(8) 0.0021(8)
C22 0.0247(10) 0.0252(11) 0.0267(10) -0.0024(8) -0.0011(8) 0.0068(8)

loop_
_atom_type_symbol
_atom_type_description
_atom_type_scat_dispersion_real
_atom_type_scat_dispersion_imag
_atom_type_scat_source
C C 0.0181 0.0091 'International Tables Vol C Tables 4.2.6.8 and 6.1.1.4'
H H 0.0000 0.0000 'International Tables Vol C Tables 4.2.6.8 and 6.1.1.4'
O O 0.0492 0.0322 'International Tables Vol C Tables 4.2.6.8 and 6.1.1.4'

loop_
_geom_angle_atom_site_label_1
_geom_angle_atom_site_label_2
_geom_angle_atom_site_label_3
_geom_angle
C12 O2 C11 111.37(14)
C18 O3 H3 106(2)
O1 C1 C2 124.09(17)
O1 C1 C16 127.35(18)
C2 C1 C16 108.49(16)
C1 C2 H2A 111.5(16)
C1 C2 H2B 105.5(16)
C1 C2 C3 106.18(16)
H2A C2 H2B 107(2)
C3 C2 H2A 115.1(15)
C3 C2 H2B 111.1(16)
C2 C3 H3A 112.9(14)
C2 C3 H3B 111.4(15)
H3A C3 H3B 108(2)
C4 C3 C2 102.92(17)
C4 C3 H3A 111.7(15)
C4 C3 H3B 109.6(15)
C3 C4 H4 102.9(16)
C3 C4 C16 105.05(16)
C5 C4 C3 121.37(17)
C5 C4 H4 107.5(16)
C5 C4 C16 112.14(16)
C16 C4 H4 106.7(16)
C4 C5 H5A 108.6(17)
C4 C5 H5B 110.4(14)
C4 C5 C6 108.81(16)
H5A C5 H5B 108(2)
C6 C5 H5A 110.9(17)
C6 C5 H5B 110.2(13)
C5 C6 H6A 109.9(13)
C5 C6 H6B 110.6(15)
C5 C6 C7 112.75(16)
H6A C6 H6B 105(2)
C7 C6 H6A 109.9(13)
C7 C6 H6B 108.0(15)
C6 C7 H7 104.4(13)
C6 C7 C8 113.14(15)
C6 C7 C15 112.53(15)
C8 C7 H7 103.4(13)
C8 C7 C15 115.62(15)
C15 C7 H7 106.4(13)
C9 C8 C7 110.24(15)
C12 C8 C7 107.39(15)
C12 C8 C9 104.68(15)
C17 C8 C7 114.07(15)
C17 C8 C9 108.23(16)
C17 C8 C12 111.84(16)
C8 C9 H9A 109.9(14)
C8 C9 H9B 111.3(15)
H9A C9 H9B 105(2)
C10 C9 C8 111.50(16)
C10 C9 H9A 110.0(14)
C10 C9 H9B 109.1(14)
C9 C10 H10A 107.9(15)
C9 C10 H10B 107.5(15)
H10A C10 H10B 110(2)
C11 C10 C9 111.74(16)
C11 C10 H10A 108.7(15)
C11 C10 H10B 110.6(15)
O2 C11 C10 111.21(16)
O2 C11 H11 106.7(14)
O2 C11 C18 107.06(15)
C10 C11 H11 108.2(15)
C10 C11 C18 114.40(16)
C18 C11 H11 109.1(15)
O2 C12 C8 111.58(15)
O2 C12 H12 109.2(12)
O2 C12 C13 108.84(15)
C8 C12 H12 106.5(13)
C13 C12 C8 113.30(16)
C13 C12 H12 107.2(13)
C12 C13 H13A 110.7(14)
C12 C13 H13B 108.4(14)
C12 C13 C14 109.74(16)
H13A C13 H13B 108(2)
C14 C13 H13A 110.7(15)
C14 C13 H13B 109.4(15)
C13 C14 H14A 107.4(13)
C13 C14 H14B 110.1(13)
C13 C14 C15 112.94(16)
H14A C14 H14B 107.3(19)
C15 C14 H14A 108.7(13)
C15 C14 H14B 110.3(14)
C14 C15 C7 109.04(14)
C14 C15 C16 112.21(15)
C14 C15 C21 107.82(16)
C16 C15 C7 105.95(14)
C21 C15 C7 113.76(15)
C21 C15 C16 108.14(15)
C1 C16 C4 100.72(15)
C1 C16 C15 117.37(15)
C1 C16 C22 102.05(15)
C4 C16 C15 110.26(15)
C22 C16 C4 111.56(16)
C22 C16 C15 113.97(15)
C8 C17 H17A 112.1(18)
C8 C17 H17B 111.6(18)
C8 C17 H17C 110.6(17)
H17A C17 H17B 107(2)
H17A C17 H17C 108(2)
H17B C17 H17C 107(2)
O3 C18 C11 103.27(16)
O3 C18 C19 109.84(17)
O3 C18 C20 110.90(16)
C19 C18 C11 110.56(16)
C19 C18 C20 109.56(18)
C20 C18 C11 112.56(16)
C18 C19 H19A 108.4(17)
C18 C19 H19B 111.4(18)
C18 C19 H19C 106.8(19)
H19A C19 H19B 105(2)
H19A C19 H19C 112(2)
H19B C19 H19C 113(2)
C18 C20 H20A 109.1(16)
C18 C20 H20B 111.4(16)
C18 C20 H20C 111.9(15)
H20A C20 H20B 111(2)
H20A C20 H20C 106(2)
H20B C20 H20C 107(2)
C15 C21 H21A 109.3(16)
C15 C21 H21B 109.2(16)
C15 C21 H21C 112.0(16)
H21A C21 H21B 110(2)
H21A C21 H21C 106(2)
H21B C21 H21C 110(2)
C16 C22 H22A 112.8(18)
C16 C22 H22B 110.4(18)
C16 C22 H22C 110.8(15)
H22A C22 H22B 111(2)
H22A C22 H22C 103(2)
H22B C22 H22C 109(2)

loop_
_geom_bond_atom_site_label_1
_geom_bond_atom_site_label_2
_geom_bond_distance
O1 C1 1.212(3)
O2 C11 1.433(2)
O2 C12 1.430(2)
O3 H3 0.84(4)
O3 C18 1.436(2)
C1 C2 1.523(3)
C1 C16 1.530(3)
C2 H2A 0.95(3)
C2 H2B 0.97(3)
C2 C3 1.526(3)
C3 H3A 0.98(3)
C3 H3B 0.98(3)
C3 C4 1.522(3)
C4 H4 1.03(3)
C4 C5 1.519(3)
C4 C16 1.546(3)
C5 H5A 0.95(3)
C5 H5B 0.97(2)
C5 C6 1.534(3)
C6 H6A 1.00(2)
C6 H6B 0.97(3)
C6 C7 1.537(3)
C7 H7 0.99(2)
C7 C8 1.555(3)
C7 C15 1.576(2)
C8 C9 1.550(2)
C8 C12 1.542(3)
C8 C17 1.539(3)
C9 H9A 0.99(3)
C9 H9B 0.97(3)
C9 C10 1.533(3)
C10 H10A 0.97(2)
C10 H10B 0.95(3)
C10 C11 1.528(3)
C11 H11 0.96(3)
C11 C18 1.536(3)
C12 H12 0.98(2)
C12 C13 1.511(3)
C13 H13A 0.96(3)
C13 H13B 0.96(3)
C13 C14 1.533(3)
C14 H14A 0.98(2)
C14 H14B 1.00(2)
C14 C15 1.544(3)
C15 C16 1.567(3)
C15 C21 1.551(3)
C16 C22 1.543(3)
C17 H17A 0.99(3)
C17 H17B 0.99(3)
C17 H17C 0.98(3)
C18 C19 1.523(3)
C18 C20 1.525(3)
C19 H19A 0.97(3)
C19 H19B 0.98(3)
C19 H19C 0.95(3)
C20 H20A 0.93(3)
C20 H20B 0.94(3)
C20 H20C 0.98(3)
C21 H21A 1.00(3)
C21 H21B 0.98(3)
C21 H21C 0.93(3)
C22 H22A 1.01(3)
C22 H22B 0.96(3)
C22 H22C 0.92(3)

loop_
_geom_torsion_atom_site_label_1
_geom_torsion_atom_site_label_2
_geom_torsion_atom_site_label_3
_geom_torsion_atom_site_label_4
_geom_torsion
O1 C1 C2 C3 -178.03(19)
O1 C1 C16 C4 -158.71(19)
O1 C1 C16 C15 -39.1(3)
O1 C1 C16 C22 86.3(2)
O2 C11 C18 O3 176.31(15)
O2 C11 C18 C19 58.9(2)
O2 C11 C18 C20 -64.0(2)
O2 C12 C13 C14 -174.33(15)
C1 C2 C3 C4 -23.5(2)
C2 C1 C16 C4 24.15(19)
C2 C1 C16 C15 143.81(16)
C2 C1 C16 C22 -90.86(18)
C2 C3 C4 C5 167.90(19)
C2 C3 C4 C16 39.5(2)
C3 C4 C5 C6 177.38(18)
C3 C4 C16 C1 -39.18(19)
C3 C4 C16 C15 -163.83(15)
C3 C4 C16 C22 68.5(2)
C4 C5 C6 C7 54.1(2)
C5 C4 C16 C1 -172.92(17)
C5 C4 C16 C15 62.4(2)
C5 C4 C16 C22 -65.3(2)
C5 C6 C7 C8 170.45(15)
C5 C6 C7 C15 -56.2(2)
C6 C7 C8 C9 -62.7(2)
C6 C7 C8 C12 -176.15(15)
C6 C7 C8 C17 59.3(2)
C6 C7 C15 C14 177.46(15)
C6 C7 C15 C16 56.49(19)
C6 C7 C15 C21 -62.2(2)
C7 C8 C9 C10 -170.13(16)
C7 C8 C12 O2 179.88(14)
C7 C8 C12 C13 -56.9(2)
C7 C15 C16 C1 -173.19(15)
C7 C15 C16 C4 -58.71(18)
C7 C15 C16 C22 67.64(19)
C8 C7 C15 C14 -50.4(2)
C8 C7 C15 C16 -171.38(15)
C8 C7 C15 C21 70.0(2)
C8 C9 C10 C11 51.4(2)
C8 C12 C13 C14 60.9(2)
C9 C8 C12 O2 62.70(19)
C9 C8 C12 C13 -174.03(16)
C9 C10 C11 O2 -50.9(2)
C9 C10 C11 C18 -172.30(16)
C10 C11 C18 O3 -60.0(2)
C10 C11 C18 C19 -177.45(18)
C10 C11 C18 C20 59.7(2)
C11 O2 C12 C8 -66.49(19)
C11 O2 C12 C13 167.74(16)
C12 O2 C11 C10 58.1(2)
C12 O2 C11 C18 -176.29(14)
C12 C8 C9 C10 -54.9(2)
C12 C13 C14 C15 -57.9(2)
C13 C14 C15 C7 51.8(2)
C13 C14 C15 C16 168.81(15)
C13 C14 C15 C21 -72.2(2)
C14 C15 C16 C1 67.9(2)
C14 C15 C16 C4 -177.61(15)
C14 C15 C16 C22 -51.3(2)
C15 C7 C8 C9 165.50(16)
C15 C7 C8 C12 52.0(2)
C15 C7 C8 C17 -72.5(2)
C16 C1 C2 C3 -0.8(2)
C16 C4 C5 C6 -57.4(2)
C17 C8 C9 C10 64.5(2)
C17 C8 C12 O2 -54.3(2)
C17 C8 C12 C13 69.0(2)
C21 C15 C16 C1 -50.9(2)
C21 C15 C16 C4 63.60(19)
C21 C15 C16 C22 -170.05(17)
